data_4343352
loop_
_publ_author_name
'Kobialka, Stefanie'
'M\"uller-Tautges, Christina'
'Schmidt, Melanie T. S.'
'Schnakenburg, Gregor'
'Holl\'oczki, Oldamur'
'Kirchner, Barbara'
'Engeser, Marianne'

_publ_section_title
;
 Stretch Out or Fold Back? Conformations of Dinuclear Gold(I)
 N-Heterocyclic Carbene Macrocycles.
;
_journal_issue 13
_journal_name_full 'Inorganic chemistry'
_journal_page_first 6100
_journal_page_last 6111
_journal_paper_doi 10.1021/ic502751s
_journal_volume 54
_journal_year 2015
_chemical_formula_moiety 'C28 H44 Au2 N8, 2(C H4 O), 2(Br)'
_chemical_formula_sum 'C30 H52 Au2 Br2 N8 O2'
_chemical_formula_weight 1110.55
_chemical_name_systematic
; 
 ? 
;
_space_group_IT_number 2
_symmetry_cell_setting triclinic
_symmetry_space_group_name_Hall '-P 1'
_symmetry_space_group_name_H-M 'P -1'
_atom_sites_solution_hydrogens geom
_atom_sites_solution_primary direct
_atom_sites_solution_secondary difmap
_audit_creation_method SHELXL-97
_cell_angle_alpha 95.973(3)
_cell_angle_beta 114.100(2)
_cell_angle_gamma 111.925(3)
_cell_formula_units_Z 1
_cell_length_a 9.5196(5)
_cell_length_b 10.6053(4)
_cell_length_c 11.2021(6)
_cell_measurement_reflns_used 2932
_cell_measurement_temperature 123(2)
_cell_measurement_theta_max 29.13
_cell_measurement_theta_min 1.00
_cell_volume 912.70(9)
_computing_cell_refinement 'HKL Scalepack (Otwinowski & Minor 1997)'
_computing_data_collection 'HKL Denzo and Scalepack (Otwinowski & Minor 1997)'
_computing_data_reduction 'HKL Denzo and Scalepack (Otwinowski & Minor 1997)'
_computing_molecular_graphics 'DIAMOND (Brandenburg, 1999)'
_computing_publication_material 'SHELXL97 (Sheldrick, 1997)'
_computing_structure_refinement 'SHELXL-97 (Sheldrick, 1997)'
_computing_structure_solution 'SHELXS-97 (Sheldrick, 1990)'
_diffrn_ambient_temperature 123(2)
_diffrn_detector_area_resol_mean 9
_diffrn_measured_fraction_theta_full 0.961
_diffrn_measured_fraction_theta_max 0.961
_diffrn_measurement_device '95mm CCD camera on \k-goniostat'
_diffrn_measurement_device_type 'Nonius KappaCCD'
_diffrn_measurement_method 'CCD rotation images, thick slices'
_diffrn_radiation_monochromator 'horizonally mounted graphite crystal'
_diffrn_radiation_type MoK\a
_diffrn_radiation_wavelength 0.71073
_diffrn_reflns_av_R_equivalents 0.0595
_diffrn_reflns_av_sigmaI/netI 0.0559
_diffrn_reflns_limit_h_max 12
_diffrn_reflns_limit_h_min -12
_diffrn_reflns_limit_k_max 14
_diffrn_reflns_limit_k_min -13
_diffrn_reflns_limit_l_max 12
_diffrn_reflns_limit_l_min -14
_diffrn_reflns_number 9908
_diffrn_reflns_theta_full 28.00
_diffrn_reflns_theta_max 28.00
_diffrn_reflns_theta_min 2.52
_exptl_absorpt_coefficient_mu 10.255
_exptl_absorpt_correction_T_max 0.12831
_exptl_absorpt_correction_T_min 0.04964
_exptl_absorpt_correction_type multi-scan
_exptl_absorpt_process_details
;
R.H. Blessing, Acta Cryst. (1995), A51, 33-38
;
_exptl_crystal_colour colourless
_exptl_crystal_density_diffrn 2.021
_exptl_crystal_density_method 'not measured'
_exptl_crystal_description block
_exptl_crystal_F_000 532
_exptl_crystal_size_max 0.60
_exptl_crystal_size_mid 0.30
_exptl_crystal_size_min 0.28
_refine_diff_density_max 2.214
_refine_diff_density_min -1.790
_refine_diff_density_rms 0.193
_refine_ls_extinction_method none
_refine_ls_goodness_of_fit_ref 1.003
_refine_ls_hydrogen_treatment constr
_refine_ls_matrix_type full
_refine_ls_number_parameters 203
_refine_ls_number_reflns 4220
_refine_ls_number_restraints 0
_refine_ls_restrained_S_all 1.003
_refine_ls_R_factor_all 0.0342
_refine_ls_R_factor_gt 0.0292
_refine_ls_shift/su_max 0.002
_refine_ls_shift/su_mean 0.000
_refine_ls_structure_factor_coef Fsqd
_refine_ls_weighting_details 'calc w=1/[\s^2^(Fo^2^)+(0.0272P)^2^+0.0000P] where P=(Fo^2^+2Fc^2^)/3'
_refine_ls_weighting_scheme calc
_refine_ls_wR_factor_gt 0.0655
_refine_ls_wR_factor_ref 0.0670
_reflns_number_gt 3789
_reflns_number_total 4220
_reflns_threshold_expression >2sigma(I)
_cod_data_source_file ic502751s_si_002.cif
_cod_data_source_block 10
_cod_depositor_comments
;
The following automatic conversions were performed:

'_symmetry_cell_setting' value 'Triclinic' changed to 'triclinic'
according to
/usr/data/users/saulius/crontab/automatic-downloads/rss-feeds/ACS/lib/dictionaries/cif_core.dic
dictionary named 'cif_core.dic' version 2.4.2 from 2011-04-26.

'_exptl_absorpt_correction_type' value 'Multi-Scan' changed to
'multi-scan' according to
/usr/data/users/saulius/crontab/automatic-downloads/rss-feeds/ACS/lib/dictionaries/cif_core.dic
dictionary named 'cif_core.dic' version 2.4.2 from 2011-04-26.

Automatic conversion script
Id: cif_fix_values 3271 2015-04-21 07:52:19Z andrius 

 Adding full bibliography for 4343349--4343359.cif.
;
_cod_original_cell_volume 912.70(8)
_cod_database_code 4343352
_shelx_f_squared_multiplier 1.000

loop_
_symmetry_equiv_pos_as_xyz
'x, y, z'
'-x, -y, -z'

loop_
_atom_site_label
_atom_site_type_symbol
_atom_site_fract_x
_atom_site_fract_y
_atom_site_fract_z
_atom_site_U_iso_or_equiv
_atom_site_adp_type
_atom_site_occupancy
_atom_site_symmetry_multiplicity
_atom_site_calc_flag
_atom_site_refinement_flags
C2 C 0.7407(5) 0.8246(4) 0.4218(4) 0.0213(9) Uani 1 1 d .
C4 C 0.6574(6) 0.6189(5) 0.2705(5) 0.0263(10) Uani 1 1 d .
H4A H 0.6522 0.5319 0.2324 0.032 Uiso 1 1 calc R
C5 C 0.5593(6) 0.6801(5) 0.2057(5) 0.0261(10) Uani 1 1 d .
H5A H 0.4703 0.6432 0.1128 0.031 Uiso 1 1 calc R
C6 C 0.5282(6) 0.8985(4) 0.2692(4) 0.0235(9) Uani 1 1 d .
H6A H 0.4779 0.8888 0.1700 0.028 Uiso 1 1 calc R
H6B H 0.6168 0.9988 0.3201 0.028 Uiso 1 1 calc R
C7 C 0.3865(5) 0.8636(4) 0.3088(4) 0.0234(9) Uani 1 1 d .
H7A H 0.3334 0.9280 0.2842 0.028 Uiso 1 1 calc R
H7B H 0.4398 0.8836 0.4097 0.028 Uiso 1 1 calc R
C8 C 0.8954(6) 0.6812(5) 0.5121(5) 0.0304(11) Uani 1 1 d .
H8A H 1.0088 0.7676 0.5575 0.036 Uiso 1 1 calc R
H8B H 0.9090 0.6030 0.4694 0.036 Uiso 1 1 calc R
C9 C 0.8442(7) 0.6413(5) 0.6178(5) 0.0376(13) Uani 1 1 d .
H9A H 0.7333 0.5544 0.5737 0.056 Uiso 1 1 calc R
H9B H 0.8328 0.7191 0.6616 0.056 Uiso 1 1 calc R
H9C H 0.9331 0.6242 0.6872 0.056 Uiso 1 1 calc R
C11 C -0.0307(5) 0.8552(4) 0.2221(4) 0.0203(9) Uani 1 1 d .
C13 C -0.1534(6) 0.6543(5) 0.0498(4) 0.0246(9) Uani 1 1 d .
H13A H -0.1763 0.5644 0.0000 0.029 Uiso 1 1 calc R
C14 C -0.2390(6) 0.7303(4) 0.0036(4) 0.0247(10) Uani 1 1 d .
H14A H -0.3339 0.7041 -0.0850 0.030 Uiso 1 1 calc R
C15 C 0.0939(6) 0.6820(5) 0.2695(5) 0.0255(10) Uani 1 1 d .
H15A H 0.0295 0.5783 0.2529 0.031 Uiso 1 1 calc R
H15B H 0.1401 0.7307 0.3673 0.031 Uiso 1 1 calc R
C16 C 0.2440(5) 0.7099(4) 0.2413(4) 0.0229(9) Uani 1 1 d .
H16A H 0.1995 0.6861 0.1409 0.027 Uiso 1 1 calc R
H16B H 0.2944 0.6458 0.2745 0.027 Uiso 1 1 calc R
C17 C -0.2139(6) 0.9680(5) 0.0998(5) 0.0242(9) Uani 1 1 d .
H17A H -0.1749 1.0247 0.1932 0.029 Uiso 1 1 calc R
H17B H -0.3417 0.9256 0.0479 0.029 Uiso 1 1 calc R
C18 C -0.1379(7) 1.0648(5) 0.0299(6) 0.0365(12) Uani 1 1 d .
H18A H -0.1839 1.0107 -0.0652 0.055 Uiso 1 1 calc R
H18B H -0.0116 1.1036 0.0785 0.055 Uiso 1 1 calc R
H18C H -0.1686 1.1433 0.0309 0.055 Uiso 1 1 calc R
O O 0.3367(6) 0.7261(5) 0.5878(4) 0.0558(11) Uani 1 1 d .
H0 H 0.3223 0.7332 0.6568 0.084 Uiso 1 1 calc R
C20 C 0.4978(7) 0.7257(6) 0.6249(6) 0.0431(13) Uani 1 1 d .
H20A H 0.5152 0.7182 0.5445 0.065 Uiso 1 1 calc R
H20B H 0.4982 0.6441 0.6586 0.065 Uiso 1 1 calc R
H20C H 0.5914 0.8143 0.6972 0.065 Uiso 1 1 calc R
Au Au 0.880683(19) 0.988647(15) 0.596702(15) 0.02026(7) Uani 1 1 d .
Br Br 1.30294(6) 0.69806(5) 0.85929(5) 0.03040(12) Uani 1 1 d .
N1 N 0.6114(4) 0.8055(4) 0.2985(4) 0.0212(8) Uani 1 1 d .
N3 N 0.7675(5) 0.7087(4) 0.4043(4) 0.0232(8) Uani 1 1 d .
N10 N -0.1625(4) 0.8530(4) 0.1093(4) 0.0217(8) Uani 1 1 d .
N12 N -0.0264(4) 0.7319(4) 0.1833(3) 0.0212(8) Uani 1 1 d .

loop_
_atom_site_aniso_label
_atom_site_aniso_U_11
_atom_site_aniso_U_22
_atom_site_aniso_U_33
_atom_site_aniso_U_23
_atom_site_aniso_U_13
_atom_site_aniso_U_12
C2 0.021(2) 0.020(2) 0.027(2) 0.0092(17) 0.0143(19) 0.0101(17)
C4 0.028(2) 0.019(2) 0.030(2) 0.0039(17) 0.017(2) 0.0073(18)
C5 0.023(2) 0.027(2) 0.023(2) 0.0043(17) 0.0108(19) 0.0065(18)
C6 0.022(2) 0.024(2) 0.022(2) 0.0077(17) 0.0074(19) 0.0117(17)
C7 0.021(2) 0.022(2) 0.023(2) 0.0064(17) 0.0072(19) 0.0097(17)
C8 0.026(2) 0.029(2) 0.039(3) 0.013(2) 0.012(2) 0.020(2)
C9 0.040(3) 0.034(3) 0.036(3) 0.017(2) 0.011(2) 0.020(2)
C11 0.017(2) 0.021(2) 0.025(2) 0.0077(16) 0.0104(18) 0.0097(16)
C13 0.023(2) 0.023(2) 0.022(2) 0.0034(17) 0.0083(19) 0.0084(17)
C14 0.018(2) 0.026(2) 0.021(2) 0.0048(17) 0.0056(18) 0.0061(17)
C15 0.025(2) 0.024(2) 0.029(2) 0.0109(18) 0.011(2) 0.0153(18)
C16 0.023(2) 0.023(2) 0.022(2) 0.0064(17) 0.0088(19) 0.0121(17)
C17 0.022(2) 0.026(2) 0.029(2) 0.0093(18) 0.0134(19) 0.0133(18)
C18 0.051(3) 0.034(3) 0.051(3) 0.026(2) 0.035(3) 0.030(2)
O 0.057(3) 0.081(3) 0.037(2) 0.028(2) 0.019(2) 0.040(2)
C20 0.040(3) 0.042(3) 0.043(3) 0.019(2) 0.024(3) 0.008(2)
Au 0.01838(10) 0.01985(9) 0.01993(10) 0.00533(7) 0.00726(7) 0.00867(7)
Br 0.0279(2) 0.0319(2) 0.0291(2) 0.00482(18) 0.0099(2) 0.01696(19)
N1 0.0178(18) 0.0214(17) 0.0218(18) 0.0055(14) 0.0098(15) 0.0065(14)
N3 0.0228(19) 0.0231(18) 0.0248(19) 0.0070(15) 0.0104(16) 0.0129(15)
N10 0.0176(18) 0.0249(18) 0.0209(18) 0.0087(14) 0.0082(15) 0.0088(14)
N12 0.0196(18) 0.0202(17) 0.0205(18) 0.0058(14) 0.0084(15) 0.0074(14)

loop_
_atom_type_symbol
_atom_type_description
_atom_type_scat_dispersion_real
_atom_type_scat_dispersion_imag
_atom_type_scat_source
C C 0.0033 0.0016 'International Tables Vol C Tables 4.2.6.8 and 6.1.1.4'
H H 0.0000 0.0000 'International Tables Vol C Tables 4.2.6.8 and 6.1.1.4'
Au Au -2.0133 8.8022 'International Tables Vol C Tables 4.2.6.8 and 6.1.1.4'
Br Br -0.2901 2.4595 'International Tables Vol C Tables 4.2.6.8 and 6.1.1.4'
N N 0.0061 0.0033 'International Tables Vol C Tables 4.2.6.8 and 6.1.1.4'
O O 0.0106 0.0060 'International Tables Vol C Tables 4.2.6.8 and 6.1.1.4'

loop_
_geom_angle_atom_site_label_1
_geom_angle_atom_site_label_2
_geom_angle_atom_site_label_3
_geom_angle
_geom_angle_site_symmetry_3
N1 C2 N3 105.0(3) .
N1 C2 Au 130.5(3) .
N3 C2 Au 124.5(3) .
C5 C4 N3 106.0(4) .
C5 C4 H4A 127.0 .
N3 C4 H4A 127.0 .
C4 C5 N1 107.7(4) .
C4 C5 H5A 126.2 .
N1 C5 H5A 126.2 .
N1 C6 C7 112.5(4) .
N1 C6 H6A 109.1 .
C7 C6 H6A 109.1 .
N1 C6 H6B 109.1 .
C7 C6 H6B 109.1 .
H6A C6 H6B 107.8 .
C6 C7 C16 114.6(4) .
C6 C7 H7A 108.6 .
C16 C7 H7A 108.6 .
C6 C7 H7B 108.6 .
C16 C7 H7B 108.6 .
H7A C7 H7B 107.6 .
N3 C8 C9 112.4(4) .
N3 C8 H8A 109.1 .
C9 C8 H8A 109.1 .
N3 C8 H8B 109.1 .
C9 C8 H8B 109.1 .
H8A C8 H8B 107.8 .
C8 C9 H9A 109.5 .
C8 C9 H9B 109.5 .
H9A C9 H9B 109.5 .
C8 C9 H9C 109.5 .
H9A C9 H9C 109.5 .
H9B C9 H9C 109.5 .
N12 C11 N10 104.4(3) .
N12 C11 Au 129.7(3) 2_676
N10 C11 Au 125.9(3) 2_676
C14 C13 N12 106.8(4) .
C14 C13 H13A 126.6 .
N12 C13 H13A 126.6 .
C13 C14 N10 106.9(4) .
C13 C14 H14A 126.6 .
N10 C14 H14A 126.6 .
N12 C15 C16 112.8(4) .
N12 C15 H15A 109.0 .
C16 C15 H15A 109.0 .
N12 C15 H15B 109.0 .
C16 C15 H15B 109.0 .
H15A C15 H15B 107.8 .
C15 C16 C7 113.6(4) .
C15 C16 H16A 108.9 .
C7 C16 H16A 108.9 .
C15 C16 H16B 108.9 .
C7 C16 H16B 108.9 .
H16A C16 H16B 107.7 .
N10 C17 C18 111.9(4) .
N10 C17 H17A 109.2 .
C18 C17 H17A 109.2 .
N10 C17 H17B 109.2 .
C18 C17 H17B 109.2 .
H17A C17 H17B 107.9 .
C17 C18 H18A 109.5 .
C17 C18 H18B 109.5 .
H18A C18 H18B 109.5 .
C17 C18 H18C 109.5 .
H18A C18 H18C 109.5 .
H18B C18 H18C 109.5 .
C20 O H0 109.5 .
O C20 H20A 109.5 .
O C20 H20B 109.5 .
H20A C20 H20B 109.5 .
O C20 H20C 109.5 .
H20A C20 H20C 109.5 .
H20B C20 H20C 109.5 .
C2 Au C11 175.72(14) 2_676
C2 N1 C5 110.5(3) .
C2 N1 C6 125.2(3) .
C5 N1 C6 124.1(3) .
C2 N3 C4 110.8(3) .
C2 N3 C8 124.8(4) .
C4 N3 C8 124.3(4) .
C11 N10 C14 110.9(3) .
C11 N10 C17 124.7(3) .
C14 N10 C17 124.4(3) .
C11 N12 C13 110.9(3) .
C11 N12 C15 126.2(3) .
C13 N12 C15 122.9(3) .

loop_
_geom_bond_atom_site_label_1
_geom_bond_atom_site_label_2
_geom_bond_distance
_geom_bond_site_symmetry_2
C2 N1 1.353(5) .
C2 N3 1.356(5) .
C2 Au 2.017(4) .
C4 C5 1.348(6) .
C4 N3 1.388(6) .
C4 H4A 0.9500 .
C5 N1 1.376(5) .
C5 H5A 0.9500 .
C6 N1 1.465(5) .
C6 C7 1.517(7) .
C6 H6A 0.9900 .
C6 H6B 0.9900 .
C7 C16 1.525(6) .
C7 H7A 0.9900 .
C7 H7B 0.9900 .
C8 N3 1.471(5) .
C8 C9 1.497(7) .
C8 H8A 0.9900 .
C8 H8B 0.9900 .
C9 H9A 0.9800 .
C9 H9B 0.9800 .
C9 H9C 0.9800 .
C11 N12 1.355(5) .
C11 N10 1.360(5) .
C11 Au 2.017(4) 2_676
C13 C14 1.346(6) .
C13 N12 1.378(5) .
C13 H13A 0.9500 .
C14 N10 1.376(5) .
C14 H14A 0.9500 .
C15 N12 1.476(5) .
C15 C16 1.517(7) .
C15 H15A 0.9900 .
C15 H15B 0.9900 .
C16 H16A 0.9900 .
C16 H16B 0.9900 .
C17 N10 1.472(5) .
C17 C18 1.506(7) .
C17 H17A 0.9900 .
C17 H17B 0.9900 .
C18 H18A 0.9800 .
C18 H18B 0.9800 .
C18 H18C 0.9800 .
O C20 1.418(7) .
O H0 0.8400 .
C20 H20A 0.9800 .
C20 H20B 0.9800 .
C20 H20C 0.9800 .
Au C11 2.017(4) 2_676

loop_
_geom_hbond_atom_site_label_D
_geom_hbond_atom_site_label_H
_geom_hbond_atom_site_label_A
_geom_hbond_distance_DH
_geom_hbond_distance_HA
_geom_hbond_distance_DA
_geom_hbond_angle_DHA
_geom_hbond_site_symmetry_A
O H0 Br 0.84 2.40 3.218(4) 163.4 1_455

loop_
_geom_torsion_atom_site_label_1
_geom_torsion_atom_site_label_2
_geom_torsion_atom_site_label_3
_geom_torsion_atom_site_label_4
_geom_torsion
_geom_torsion_site_symmetry_1
_geom_torsion_site_symmetry_4
N3 C4 C5 N1 0.8(5) . .
N1 C6 C7 C16 -56.8(5) . .
N12 C13 C14 N10 0.2(5) . .
N12 C15 C16 C7 78.9(5) . .
C6 C7 C16 C15 -173.4(4) . .
N1 C2 Au C11 -178(2) . 2_676
N3 C2 Au C11 -2(3) . 2_676
N3 C2 N1 C5 -0.2(5) . .
Au C2 N1 C5 176.7(3) . .
N3 C2 N1 C6 175.3(4) . .
Au C2 N1 C6 -7.8(7) . .
C4 C5 N1 C2 -0.4(6) . .
C4 C5 N1 C6 -176.0(4) . .
C7 C6 N1 C2 -83.1(5) . .
C7 C6 N1 C5 91.9(5) . .
N1 C2 N3 C4 0.8(5) . .
Au C2 N3 C4 -176.4(3) . .
N1 C2 N3 C8 -179.1(4) . .
Au C2 N3 C8 3.8(6) . .
C5 C4 N3 C2 -1.0(5) . .
C5 C4 N3 C8 178.8(4) . .
C9 C8 N3 C2 71.7(6) . .
C9 C8 N3 C4 -108.1(5) . .
N12 C11 N10 C14 0.6(5) . .
Au C11 N10 C14 -179.4(3) 2_676 .
N12 C11 N10 C17 -177.9(4) . .
Au C11 N10 C17 2.0(6) 2_676 .
C13 C14 N10 C11 -0.5(6) . .
C13 C14 N10 C17 178.0(4) . .
C18 C17 N10 C11 98.0(5) . .
C18 C17 N10 C14 -80.3(6) . .
N10 C11 N12 C13 -0.5(5) . .
Au C11 N12 C13 179.6(3) 2_676 .
N10 C11 N12 C15 -179.6(4) . .
Au C11 N12 C15 0.5(7) 2_676 .
C14 C13 N12 C11 0.2(5) . .
C14 C13 N12 C15 179.3(4) . .
C16 C15 N12 C11 -99.8(5) . .
C16 C15 N12 C13 81.2(5) . .
